data_2018758
loop_
_publ_author_name
'Wojewska, Dominika'
'Kluczyk, Alicja'
'\'Slepokura, Katarzyna'

_publ_section_title
;
 Geometric changes around an N atom due to a urethane-type
 bis(<i>tert</i>-butoxycarbonyl) substituent
;
_journal_coeditor_code QS3019
_journal_issue 1
_journal_name_full 'Acta Crystallographica Section C'
_journal_page_first 82
_journal_page_last 86
_journal_paper_doi 10.1107/S0108270112048846
_journal_volume 69
_journal_year 2013
_chemical_formula_iupac 'C16 H27 N O8'
_chemical_formula_moiety 'C16 H27 N O8'
_chemical_formula_sum 'C16 H27 N O8'
_chemical_formula_weight 361.39
_chemical_melting_point 325.2
_chemical_name_systematic
;
Dimethyl (2<i>S</i>)-2-{bis[(<i>tert</i>-butoxycarbonyl]amino}butanedioate
;
_space_group_IT_number 19
_symmetry_cell_setting orthorhombic
_symmetry_space_group_name_Hall 'P 2ac 2ab'
_symmetry_space_group_name_H-M 'P 21 21 21'
_atom_sites_solution_hydrogens difmap
_atom_sites_solution_primary direct
_atom_sites_solution_secondary difmap
_audit_creation_method SHELXL97
_cell_angle_alpha 90.00
_cell_angle_beta 90.00
_cell_angle_gamma 90.00
_cell_formula_units_Z 4
_cell_length_a 5.922(2)
_cell_length_b 9.635(2)
_cell_length_c 33.026(8)
_cell_measurement_reflns_used 9210
_cell_measurement_temperature 100(2)
_cell_measurement_theta_max 35.00
_cell_measurement_theta_min 2.80
_cell_volume 1884.4(9)
_computing_cell_refinement 'CrysAlis RED (Oxford Diffraction, 2009)'
_computing_data_collection 'CrysAlis CCD (Oxford Diffraction, 2009)'
_computing_data_reduction 'CrysAlis RED (Oxford Diffraction, 2009)'
_computing_molecular_graphics 'DIAMOND (Brandenburg, 2012)'
_computing_publication_material 'SHELXL97 (Sheldrick, 2008)'
_computing_structure_refinement 'SHELXL97 (Sheldrick, 2008)'
_computing_structure_solution 'SHELXS97 (Sheldrick, 2008)'
_diffrn_ambient_temperature 100(2)
_diffrn_measured_fraction_theta_full 0.998
_diffrn_measured_fraction_theta_max 0.919
_diffrn_measurement_device_type 'Oxford Xcalibur PX \k-geometry diffractometer with Onyx CCD camera'
_diffrn_measurement_method '\w and \f'
_diffrn_radiation_monochromator graphite
_diffrn_radiation_source 'Enhance (Mo) X-ray Source'
_diffrn_radiation_type MoK\a
_diffrn_radiation_wavelength 0.71073
_diffrn_reflns_av_R_equivalents 0.0260
_diffrn_reflns_av_sigmaI/netI 0.0272
_diffrn_reflns_limit_h_max 9
_diffrn_reflns_limit_h_min -7
_diffrn_reflns_limit_k_max 14
_diffrn_reflns_limit_k_min -13
_diffrn_reflns_limit_l_max 49
_diffrn_reflns_limit_l_min -52
_diffrn_reflns_number 19441
_diffrn_reflns_theta_full 26.50
_diffrn_reflns_theta_max 35.08
_diffrn_reflns_theta_min 2.81
_exptl_absorpt_coefficient_mu 0.102
_exptl_absorpt_correction_T_max 1.00000
_exptl_absorpt_correction_T_min 0.91453
_exptl_absorpt_correction_type multi-scan
_exptl_absorpt_process_details '(CrysAlis RED; Oxford Diffraction, 2009)'
_exptl_crystal_colour colourless
_exptl_crystal_density_diffrn 1.274
_exptl_crystal_density_method 'not measured'
_exptl_crystal_description needle
_exptl_crystal_F_000 776
_exptl_crystal_size_max 0.58
_exptl_crystal_size_mid 0.18
_exptl_crystal_size_min 0.13
_refine_diff_density_max 0.330
_refine_diff_density_min -0.211
_refine_ls_abs_structure_details 'known absolute configuration'
_refine_ls_extinction_method none
_refine_ls_goodness_of_fit_ref 1.064
_refine_ls_hydrogen_treatment constr
_refine_ls_matrix_type full
_refine_ls_number_parameters 234
_refine_ls_number_reflns 4374
_refine_ls_number_restraints 0
_refine_ls_restrained_S_all 1.064
_refine_ls_R_factor_all 0.0413
_refine_ls_R_factor_gt 0.0333
_refine_ls_shift/su_max 0.001
_refine_ls_shift/su_mean 0.000
_refine_ls_structure_factor_coef Fsqd
_refine_ls_weighting_details 'calc w = 1/[\s^2^(Fo^2^)+(0.0513P)^2^+0.0000P] where P=(Fo^2^+2Fc^2^)/3'
_refine_ls_weighting_scheme calc
_refine_ls_wR_factor_gt 0.0820
_refine_ls_wR_factor_ref 0.0841
_reflns_number_gt 3766
_reflns_number_total 4374
_reflns_threshold_expression I>2\s(I)
_cod_data_source_file qs3019.cif
_cod_data_source_block II
_cod_database_code 2018758
_cod_database_fobs_code 2018758

loop_
_symmetry_equiv_pos_as_xyz
'x, y, z'
'-x+1/2, -y, z+1/2'
'-x, y+1/2, -z+1/2'
'x+1/2, -y+1/2, -z'

loop_
_atom_site_type_symbol
_atom_site_label
_atom_site_fract_x
_atom_site_fract_y
_atom_site_fract_z
_atom_site_U_iso_or_equiv
_atom_site_adp_type
_atom_site_calc_flag
_atom_site_refinement_flags
_atom_site_occupancy
_atom_site_symmetry_multiplicity
O O1 0.10714(14) 0.44229(11) 0.46790(2) 0.02093(18) Uani d . 1 1
O O2 0.46447(14) 0.45633(11) 0.44508(2) 0.02078(18) Uani d . 1 1
O O3 -0.02379(14) 0.79384(11) 0.45873(3) 0.02407(19) Uani d . 1 1
O O4 -0.34966(13) 0.77487(10) 0.42441(2) 0.01899(17) Uani d . 1 1
O O5 0.30700(15) 0.78565(9) 0.35433(3) 0.01948(17) Uani d . 1 1
O O6 0.55821(13) 0.63292(9) 0.32733(2) 0.01469(15) Uani d . 1 1
O O7 0.28257(14) 0.41338(9) 0.31658(2) 0.01874(17) Uani d . 1 1
O O8 0.15137(15) 0.34646(9) 0.37807(2) 0.01785(16) Uani d . 1 1
N N1 0.30205(15) 0.55636(10) 0.37260(3) 0.01333(16) Uani d . 1 1
C C1 0.5351(2) 0.36784(19) 0.47807(4) 0.0337(3) Uani d . 1 1
H H1A 0.4874 0.4089 0.5038 0.051 Uiso calc R 1 1
H H1B 0.6999 0.3586 0.4777 0.051 Uiso calc R 1 1
H H1C 0.4659 0.2761 0.4750 0.051 Uiso calc R 1 1
C C2 0.24361(18) 0.48566(13) 0.44408(3) 0.0159(2) Uani d . 1 1
C C3 0.19056(17) 0.59140(12) 0.41093(3) 0.01350(18) Uani d . 1 1
H H3 0.2590 0.6810 0.4201 0.016 Uiso calc R 1 1
C C4 -0.06274(18) 0.61855(13) 0.40689(3) 0.0157(2) Uani d . 1 1
H H4A -0.0989 0.6397 0.3783 0.019 Uiso calc R 1 1
H H4B -0.1470 0.5339 0.4147 0.019 Uiso calc R 1 1
C C5 -0.13714(18) 0.73779(12) 0.43324(3) 0.01488(19) Uani d . 1 1
C C6 -0.4464(2) 0.88285(14) 0.44944(4) 0.0221(2) Uani d . 1 1
H H6A -0.4633 0.8486 0.4772 0.033 Uiso calc R 1 1
H H6B -0.5948 0.9090 0.4387 0.033 Uiso calc R 1 1
H H6C -0.3468 0.9640 0.4493 0.033 Uiso calc R 1 1
C C7 0.38586(18) 0.67098(12) 0.35033(3) 0.01373(19) Uani d . 1 1
C C8 0.63469(18) 0.72188(13) 0.29332(3) 0.0171(2) Uani d . 1 1
C C9 0.7367(2) 0.85604(15) 0.30919(4) 0.0263(3) Uani d . 1 1
H H9A 0.6195 0.9106 0.3228 0.039 Uiso calc R 1 1
H H9B 0.7988 0.9096 0.2865 0.039 Uiso calc R 1 1
H H9C 0.8575 0.8344 0.3285 0.039 Uiso calc R 1 1
C C10 0.8129(2) 0.63109(16) 0.27350(4) 0.0245(3) Uani d . 1 1
H H10A 0.9330 0.6112 0.2931 0.037 Uiso calc R 1 1
H H10B 0.8767 0.6796 0.2501 0.037 Uiso calc R 1 1
H H10C 0.7438 0.5439 0.2646 0.037 Uiso calc R 1 1
C C11 0.4374(2) 0.74738(16) 0.26484(4) 0.0254(3) Uani d . 1 1
H H11A 0.3671 0.6586 0.2577 0.038 Uiso calc R 1 1
H H11B 0.4918 0.7931 0.2402 0.038 Uiso calc R 1 1
H H11C 0.3259 0.8069 0.2782 0.038 Uiso calc R 1 1
C C12 0.24901(18) 0.43346(12) 0.35211(3) 0.01332(18) Uani d . 1 1
C C13 0.0502(2) 0.21508(13) 0.36310(3) 0.0196(2) Uani d . 1 1
C C14 -0.0482(3) 0.15313(18) 0.40150(4) 0.0401(4) Uani d . 1 1
H H14A 0.0718 0.1417 0.4217 0.060 Uiso calc R 1 1
H H14B -0.1152 0.0625 0.3954 0.060 Uiso calc R 1 1
H H14C -0.1648 0.2152 0.4123 0.060 Uiso calc R 1 1
C C15 -0.1346(2) 0.24836(15) 0.33290(4) 0.0270(3) Uani d . 1 1
H H15A -0.2384 0.3165 0.3447 0.040 Uiso calc R 1 1
H H15B -0.2178 0.1634 0.3263 0.040 Uiso calc R 1 1
H H15C -0.0673 0.2867 0.3082 0.040 Uiso calc R 1 1
C C16 0.2339(2) 0.12174(14) 0.34624(4) 0.0250(3) Uani d . 1 1
H H16A 0.2960 0.1632 0.3215 0.037 Uiso calc R 1 1
H H16B 0.1701 0.0304 0.3399 0.037 Uiso calc R 1 1
H H16C 0.3543 0.1113 0.3664 0.037 Uiso calc R 1 1

loop_
_atom_site_aniso_label
_atom_site_aniso_U_11
_atom_site_aniso_U_22
_atom_site_aniso_U_33
_atom_site_aniso_U_12
_atom_site_aniso_U_13
_atom_site_aniso_U_23
O1 0.0171(3) 0.0299(5) 0.0157(3) -0.0009(3) 0.0034(3) 0.0026(3)
O2 0.0141(3) 0.0311(5) 0.0172(3) 0.0045(4) 0.0009(3) 0.0094(3)
O3 0.0191(4) 0.0300(5) 0.0230(4) 0.0032(4) -0.0045(3) -0.0109(4)
O4 0.0139(3) 0.0206(4) 0.0225(4) 0.0038(3) -0.0018(3) -0.0067(3)
O5 0.0221(4) 0.0137(4) 0.0226(4) 0.0026(3) 0.0003(3) 0.0024(3)
O6 0.0141(3) 0.0146(4) 0.0154(3) -0.0006(3) 0.0017(3) 0.0042(3)
O7 0.0246(4) 0.0180(4) 0.0136(3) -0.0037(3) 0.0040(3) -0.0022(3)
O8 0.0260(4) 0.0135(4) 0.0141(3) -0.0059(3) 0.0042(3) -0.0004(3)
N1 0.0152(4) 0.0127(4) 0.0121(3) -0.0010(3) 0.0017(3) -0.0005(3)
C1 0.0215(5) 0.0537(10) 0.0259(6) 0.0102(6) 0.0022(5) 0.0215(6)
C2 0.0137(4) 0.0203(5) 0.0138(4) 0.0009(4) -0.0001(3) -0.0005(4)
C3 0.0125(4) 0.0156(5) 0.0124(4) 0.0012(4) -0.0002(3) -0.0014(3)
C4 0.0129(4) 0.0187(5) 0.0156(4) 0.0014(4) -0.0015(3) -0.0035(4)
C5 0.0134(4) 0.0170(5) 0.0142(4) 0.0014(4) 0.0009(3) 0.0004(4)
C6 0.0181(5) 0.0198(6) 0.0285(5) 0.0026(5) 0.0046(4) -0.0060(5)
C7 0.0131(4) 0.0138(5) 0.0143(4) -0.0015(4) -0.0022(3) 0.0014(4)
C8 0.0151(4) 0.0187(5) 0.0175(4) -0.0043(4) 0.0004(4) 0.0061(4)
C9 0.0252(6) 0.0201(6) 0.0335(6) -0.0089(5) 0.0001(5) 0.0042(5)
C10 0.0210(5) 0.0295(7) 0.0229(5) -0.0006(5) 0.0064(4) 0.0046(5)
C11 0.0205(5) 0.0351(8) 0.0206(5) -0.0029(5) -0.0027(4) 0.0111(5)
C12 0.0125(4) 0.0125(5) 0.0150(4) 0.0004(4) 0.0005(3) 0.0013(4)
C13 0.0240(5) 0.0136(5) 0.0211(5) -0.0065(5) 0.0053(4) -0.0014(4)
C14 0.0623(11) 0.0284(8) 0.0296(6) -0.0220(8) 0.0186(7) 0.0001(6)
C15 0.0183(5) 0.0242(7) 0.0384(7) -0.0037(5) -0.0019(5) -0.0062(5)
C16 0.0281(6) 0.0150(5) 0.0318(6) 0.0024(5) 0.0008(5) -0.0001(5)

loop_
_atom_type_symbol
_atom_type_description
_atom_type_scat_dispersion_real
_atom_type_scat_dispersion_imag
_atom_type_scat_source
C C 0.0033 0.0000 'International Tables Vol C Tables 4.2.6.8 and 6.1.1.4'
H H 0.0000 0.0000 'International Tables Vol C Tables 4.2.6.8 and 6.1.1.4'
N N 0.0061 0.0000 'International Tables Vol C Tables 4.2.6.8 and 6.1.1.4'
O O 0.0106 0.0000 'International Tables Vol C Tables 4.2.6.8 and 6.1.1.4'

loop_
_geom_angle_atom_site_label_1
_geom_angle_atom_site_label_2
_geom_angle_atom_site_label_3
_geom_angle
_geom_angle_publ_flag
C2 O2 C1 115.20(10) ?
C5 O4 C6 116.05(9) ?
C7 O6 C8 120.64(9) ?
C12 O8 C13 119.84(8) ?
C7 N1 C3 115.23(9) yes
C12 N1 C3 120.73(9) yes
C12 N1 C7 119.14(8) yes
O2 C1 H1A 109.5 ?
O2 C1 H1B 109.5 ?
H1A C1 H1B 109.5 ?
O2 C1 H1C 109.5 ?
H1A C1 H1C 109.5 ?
H1B C1 H1C 109.5 ?
O1 C2 O2 124.56(11) ?
O1 C2 C3 124.20(10) ?
O2 C2 C3 111.05(9) ?
N1 C3 C2 111.85(9) ?
N1 C3 C4 113.94(8) ?
C2 C3 C4 112.23(9) ?
N1 C3 H3 106.0 ?
C2 C3 H3 106.0 ?
C4 C3 H3 106.0 ?
C5 C4 C3 111.53(9) ?
C5 C4 H4A 109.3 ?
C3 C4 H4A 109.3 ?
C5 C4 H4B 109.3 ?
C3 C4 H4B 109.3 ?
H4A C4 H4B 108.0 ?
O3 C5 O4 123.76(11) ?
O3 C5 C4 125.62(10) ?
O4 C5 C4 110.62(9) ?
O4 C6 H6A 109.5 ?
O4 C6 H6B 109.5 ?
H6A C6 H6B 109.5 ?
O4 C6 H6C 109.5 ?
H6A C6 H6C 109.5 ?
H6B C6 H6C 109.5 ?
O5 C7 O6 127.93(10) ?
O5 C7 N1 121.41(10) ?
O6 C7 N1 110.61(9) ?
O6 C8 C10 101.86(10) ?
O6 C8 C9 110.58(9) ?
C10 C8 C9 111.24(10) ?
O6 C8 C11 109.09(9) ?
C10 C8 C11 111.13(10) ?
C9 C8 C11 112.42(11) ?
C8 C9 H9A 109.5 ?
C8 C9 H9B 109.5 ?
H9A C9 H9B 109.5 ?
C8 C9 H9C 109.5 ?
H9A C9 H9C 109.5 ?
H9B C9 H9C 109.5 ?
C8 C10 H10A 109.5 ?
C8 C10 H10B 109.5 ?
H10A C10 H10B 109.5 ?
C8 C10 H10C 109.5 ?
H10A C10 H10C 109.5 ?
H10B C10 H10C 109.5 ?
C8 C11 H11A 109.5 ?
C8 C11 H11B 109.5 ?
H11A C11 H11B 109.5 ?
C8 C11 H11C 109.5 ?
H11A C11 H11C 109.5 ?
H11B C11 H11C 109.5 ?
O7 C12 O8 126.68(11) ?
O7 C12 N1 124.71(10) ?
O8 C12 N1 108.59(9) ?
O8 C13 C15 109.28(10) ?
O8 C13 C16 109.76(10) ?
C15 C13 C16 113.69(10) ?
O8 C13 C14 102.24(10) ?
C15 C13 C14 110.84(12) ?
C16 C13 C14 110.42(12) ?
C13 C14 H14A 109.5 ?
C13 C14 H14B 109.5 ?
H14A C14 H14B 109.5 ?
C13 C14 H14C 109.5 ?
H14A C14 H14C 109.5 ?
H14B C14 H14C 109.5 ?
C13 C15 H15A 109.5 ?
C13 C15 H15B 109.5 ?
H15A C15 H15B 109.5 ?
C13 C15 H15C 109.5 ?
H15A C15 H15C 109.5 ?
H15B C15 H15C 109.5 ?
C13 C16 H16A 109.5 ?
C13 C16 H16B 109.5 ?
H16A C16 H16B 109.5 ?
C13 C16 H16C 109.5 ?
H16A C16 H16C 109.5 ?
H16B C16 H16C 109.5 ?

loop_
_geom_bond_atom_site_label_1
_geom_bond_atom_site_label_2
_geom_bond_distance
_geom_bond_publ_flag
O1 C2 1.2026(14) ?
O2 C2 1.3385(14) ?
O2 C1 1.4453(15) ?
O3 C5 1.2045(13) ?
O4 C5 1.3404(14) ?
O4 C6 1.4471(14) ?
O5 C7 1.2067(14) ?
O6 C7 1.3241(13) ?
O6 C8 1.4836(13) ?
O7 C12 1.2057(13) ?
O8 C12 1.3312(13) ?
O8 C13 1.4851(14) ?
N1 C3 1.4669(13) yes
N1 C7 1.4168(14) yes
N1 C12 1.3996(14) yes
C1 H1A 0.98 ?
C1 H1B 0.98 ?
C1 H1C 0.98 ?
C2 C3 1.5283(16) ?
C3 C4 1.5285(15) ?
C3 H3 1.0000 ?
C4 C5 1.5071(16) ?
C4 H4A 0.99 ?
C4 H4B 0.99 ?
C6 H6A 0.98 ?
C6 H6B 0.98 ?
C6 H6C 0.98 ?
C8 C10 1.5188(18) ?
C8 C9 1.5201(18) ?
C8 C11 1.5202(17) ?
C9 H9A 0.98 ?
C9 H9B 0.98 ?
C9 H9C 0.98 ?
C10 H10A 0.98 ?
C10 H10B 0.98 ?
C10 H10C 0.98 ?
C11 H11A 0.9800 ?
C11 H11B 0.9800 ?
C11 H11C 0.9800 ?
C13 C15 1.5154(19) ?
C13 C16 1.5174(18) ?
C13 C14 1.5180(17) ?
C14 H14A 0.98 ?
C14 H14B 0.98 ?
C14 H14C 0.98 ?
C15 H15A 0.98 ?
C15 H15B 0.98 ?
C15 H15C 0.98 ?
C16 H16A 0.98 ?
C16 H16B 0.98 ?
C16 H16C 0.98 ?

loop_
_geom_hbond_atom_site_label_D
_geom_hbond_atom_site_label_H
_geom_hbond_atom_site_label_A
_geom_hbond_site_symmetry_A
_geom_hbond_distance_DH
_geom_hbond_distance_HA
_geom_hbond_distance_DA
_geom_hbond_angle_DHA
C1 H1B O1 1_655 0.98 2.56 3.479(2) 156
C3 H3 O3 . 1.00 2.37 2.8121(15) 106
C3 H3 O4 1_655 1.00 2.49 3.2767(16) 135
C6 H6A O3 4_466 0.98 2.55 3.5079(18) 167
C9 H9A O5 . 0.98 2.44 3.0261(17) 118
C11 H11C O5 . 0.98 2.52 3.0769(17) 116
C11 H11B O7 3_655 0.98 2.58 3.5412(16) 168
C15 H15C O7 . 0.98 2.42 2.9871(17) 116
C16 H16A O7 . 0.98 2.42 2.9897(17) 117
C16 H16B O5 1_545 0.98 2.54 3.2780(17) 132

loop_
_geom_torsion_atom_site_label_1
_geom_torsion_atom_site_label_2
_geom_torsion_atom_site_label_3
_geom_torsion_atom_site_label_4
_geom_torsion
_geom_torsion_publ_flag
C1 O2 C2 O1 -1.06(19) ?
C1 O2 C2 C3 174.06(11) ?
C7 N1 C3 C2 -141.94(9) yes
C12 N1 C3 C2 63.05(12) yes
C7 N1 C3 C4 89.45(12) yes
C12 N1 C3 C4 -65.56(13) yes
O1 C2 C3 N1 -138.79(12) ?
O2 C2 C3 N1 46.07(13) ?
O1 C2 C3 C4 -9.28(16) ?
O2 C2 C3 C4 175.58(10) ?
N1 C3 C4 C5 -140.53(10) ?
C2 C3 C4 C5 91.04(12) yes
C6 O4 C5 O3 -4.08(17) ?
C6 O4 C5 C4 176.22(10) ?
C3 C4 C5 O3 -9.91(16) ?
C3 C4 C5 O4 169.78(9) ?
C8 O6 C7 O5 -19.14(16) ?
C8 O6 C7 N1 163.20(8) ?
C3 N1 C7 O5 -24.65(14) yes
C12 N1 C7 O5 130.78(11) yes
C12 N1 C7 O6 -51.38(12) yes
C3 N1 C7 O6 153.18(8) yes
C7 O6 C8 C10 -174.02(9) ?
C7 O6 C8 C9 67.66(12) ?
C7 O6 C8 C11 -56.47(13) ?
C13 O8 C12 O7 -6.33(18) ?
C13 O8 C12 N1 171.91(9) ?
C3 N1 C12 O7 159.03(11) yes
C7 N1 C12 O7 4.97(16) yes
C3 N1 C12 O8 -19.26(13) yes
C7 N1 C12 O8 -173.32(9) yes
C12 O8 C13 C15 -60.14(13) ?
C12 O8 C13 C16 65.16(13) ?
C12 O8 C13 C14 -177.62(12) ?

loop_
_cod_related_entry_id
_cod_related_entry_database
_cod_related_entry_code
1 ChemSpider 9947513
